data_4085837
loop_
_publ_author_name
'Nakamura, Taichi'
'Suzuki, Katsunori'
'Yamashita, Makoto'

_publ_section_title
;
 An Isolable Anionic Gallabenzene: Synthesis and Characterization
;
_journal_issue 10
_journal_name_full Organometallics
_journal_page_first 1806
_journal_paper_doi 10.1021/acs.organomet.5b00310
_journal_volume 34
_journal_year 2015
_chemical_formula_moiety 'C28 H51 Cl Ga N Si2'
_chemical_formula_sum 'C28 H51 Cl Ga N Si2'
_chemical_formula_weight 563.04
_chemical_name_systematic
;
 ?
;
_space_group_crystal_system monoclinic
_space_group_IT_number 14
_space_group_name_Hall '-P 2yn'
_space_group_name_H-M_alt 'P 1 21/n 1'
_symmetry_space_group_name_Hall '-P 2yn'
_symmetry_space_group_name_H-M 'P 1 21/n 1'
_atom_sites_solution_hydrogens geom
_audit_creation_method SHELXL-2013
_cell_angle_alpha 90
_cell_angle_beta 112.4196(13)
_cell_angle_gamma 90
_cell_formula_units_Z 4
_cell_length_a 14.1431(16)
_cell_length_b 13.6702(14)
_cell_length_c 17.1961(19)
_cell_measurement_reflns_used 9136
_cell_measurement_temperature 93(2)
_cell_measurement_theta_max 31.1855
_cell_measurement_theta_min 2.3645
_cell_volume 3073.4(6)
_computing_cell_refinement 'RIGAKU CrystalClear'
_computing_data_collection 'RIGAKU CrystalClear'
_computing_data_reduction 'RIGAKU CrystalClear'
_computing_molecular_graphics 'Yadokari-XG 2009(Wakita Nemoto et al.)'
_computing_publication_material 'Yadokari-XG 2009(Wakita,Nemoto et al.)'
_computing_structure_refinement 'SHELXL-2014 (Sheldrick, 2014)'
_computing_structure_solution SIR-2004
_diffrn_ambient_temperature 93(2)
_diffrn_detector_area_resol_mean 28.5714
_diffrn_measured_fraction_theta_full 0.997
_diffrn_measured_fraction_theta_max 0.995
_diffrn_measurement_device_type 'Rigaku VariMax Saturn'
_diffrn_measurement_method 'omega scans'
_diffrn_radiation_monochromator Confocal
_diffrn_radiation_source 'rotating-anode X-ray tube'
_diffrn_radiation_type MoK\a
_diffrn_radiation_wavelength 0.71075
_diffrn_reflns_av_R_equivalents 0.0384
_diffrn_reflns_av_unetI/netI 0.0393
_diffrn_reflns_laue_measured_fraction_full 0.997
_diffrn_reflns_laue_measured_fraction_max 0.995
_diffrn_reflns_limit_h_max 18
_diffrn_reflns_limit_h_min -18
_diffrn_reflns_limit_k_max 17
_diffrn_reflns_limit_k_min -16
_diffrn_reflns_limit_l_max 22
_diffrn_reflns_limit_l_min -15
_diffrn_reflns_number 24833
_diffrn_reflns_point_group_measured_fraction_full 0.997
_diffrn_reflns_point_group_measured_fraction_max 0.995
_diffrn_reflns_theta_full 25.242
_diffrn_reflns_theta_max 27.474
_diffrn_reflns_theta_min 3.116
_exptl_absorpt_coefficient_mu 1.077
_exptl_absorpt_correction_T_max 1.0000
_exptl_absorpt_correction_T_min 0.8922
_exptl_absorpt_correction_type multi-scan
_exptl_absorpt_process_details 'Jacobson, R. (1998) Private communication'
_exptl_crystal_colour Colorless
_exptl_crystal_density_diffrn 1.217
_exptl_crystal_description Platelet
_exptl_crystal_F_000 1208
_exptl_crystal_size_max 0.170
_exptl_crystal_size_mid 0.170
_exptl_crystal_size_min 0.040
_refine_diff_density_max 0.335
_refine_diff_density_min -0.650
_refine_diff_density_rms 0.095
_refine_ls_extinction_method none
_refine_ls_goodness_of_fit_ref 1.082
_refine_ls_hydrogen_treatment constr
_refine_ls_matrix_type full
_refine_ls_number_parameters 310
_refine_ls_number_reflns 7001
_refine_ls_number_restraints 0
_refine_ls_restrained_S_all 1.082
_refine_ls_R_factor_all 0.0436
_refine_ls_R_factor_gt 0.0351
_refine_ls_shift/su_max 0.002
_refine_ls_shift/su_mean 0.000
_refine_ls_structure_factor_coef Fsqd
_refine_ls_weighting_details 'w=1/[\s^2^(Fo^2^)+(0.0441P)^2^+0.1527P] where P=(Fo^2^+2Fc^2^)/3'
_refine_ls_weighting_scheme calc
_refine_ls_wR_factor_gt 0.0794
_refine_ls_wR_factor_ref 0.0838
_reflns_Friedel_coverage 0.000
_reflns_number_gt 5885
_reflns_number_total 7001
_reflns_threshold_expression 'I > 2\s(I)'
_cod_data_source_file om5b00310_si_002.cif
_cod_data_source_block GaCHD
_cod_depositor_comments
;
The following automatic conversions were performed:

'_exptl_absorpt_correction_type' value 'Multi-scan' changed to
'multi-scan' according to
/usr/data/users/saulius/crontab/automatic-downloads/rss-feeds/ACS/lib/dictionaries/cif_core.dic
dictionary named 'cif_core.dic' version 2.4.2 from 2011-04-26.

Automatic conversion script
Id: cif_fix_values 3271 2015-04-21 07:52:19Z andrius 

 Adding full bibliography for 4085835--4085837.cif.
;
_cod_database_code 4085837
_shelx_space_group_comment
;
The symmetry employed for this shelxl refinement is uniquely defined
by the following loop, which should always be used as a source of
symmetry information in preference to the above space-group names.
They are only intended as comments.
;
_shelx_estimated_absorpt_t_min 0.838
_shelx_estimated_absorpt_t_max 0.958
_shelxl_version_number 2013-4

loop_
_space_group_symop_operation_xyz
'x, y, z'
'-x+1/2, y+1/2, -z+1/2'
'-x, -y, -z'
'x-1/2, -y-1/2, z-1/2'

loop_
_atom_site_label
_atom_site_type_symbol
_atom_site_fract_x
_atom_site_fract_y
_atom_site_fract_z
_atom_site_U_iso_or_equiv
_atom_site_adp_type
_atom_site_occupancy
_atom_site_site_symmetry_order
_atom_site_calc_flag
_atom_site_refinement_flags_posn
_atom_site_refinement_flags_adp
C1 C 0.11560(13) 0.32246(13) 0.65362(10) 0.0130(4) Uani 1 1 d . .
C2 C 0.14741(14) 0.41594(13) 0.66098(11) 0.0144(4) Uani 1 1 d . .
H43 H 0.1119 0.4593 0.6836 0.017 Uiso 1 1 calc R U
C3 C 0.23029(14) 0.46269(13) 0.63908(11) 0.0153(4) Uani 1 1 d . .
H51 H 0.2780 0.4939 0.6912 0.018 Uiso 1 1 calc R U
H52 H 0.1975 0.5164 0.5994 0.018 Uiso 1 1 calc R U
C4 C 0.29559(14) 0.40706(13) 0.60204(11) 0.0146(4) Uani 1 1 d . .
H45 H 0.3454 0.4458 0.5917 0.018 Uiso 1 1 calc R U
C5 C 0.29545(13) 0.31189(13) 0.58105(10) 0.0125(4) Uani 1 1 d . .
C6 C -0.16479(16) 0.38443(16) 0.70348(14) 0.0277(5) Uani 1 1 d . .
H1 H -0.2042 0.4450 0.6968 0.041 Uiso 1 1 calc R U
H2 H -0.1337 0.3672 0.7632 0.041 Uiso 1 1 calc R U
H3 H -0.2103 0.3316 0.6724 0.041 Uiso 1 1 calc R U
C7 C -0.08005(14) 0.39948(13) 0.66891(12) 0.0161(4) Uani 1 1 d . .
H37 H -0.0381 0.4556 0.7015 0.019 Uiso 1 1 calc R U
C8 C -0.12546(16) 0.43372(15) 0.57712(12) 0.0239(4) Uani 1 1 d . .
H4 H -0.1720 0.3835 0.5424 0.036 Uiso 1 1 calc R U
H5 H -0.0702 0.4447 0.5570 0.036 Uiso 1 1 calc R U
H6 H -0.1633 0.4948 0.5733 0.036 Uiso 1 1 calc R U
C9 C 0.11220(18) 0.36996(16) 0.85840(12) 0.0284(5) Uani 1 1 d . .
H7 H 0.1391 0.3567 0.9190 0.043 Uiso 1 1 calc R U
H8 H 0.0577 0.4190 0.8447 0.043 Uiso 1 1 calc R U
H9 H 0.1673 0.3946 0.8424 0.043 Uiso 1 1 calc R U
C10 C 0.06920(14) 0.27569(14) 0.81032(12) 0.0170(4) Uani 1 1 d . .
H38 H 0.0132 0.2531 0.8281 0.020 Uiso 1 1 calc R U
C11 C 0.15147(16) 0.19572(16) 0.83603(13) 0.0245(4) Uani 1 1 d . .
H10 H 0.2068 0.2143 0.8179 0.037 Uiso 1 1 calc R U
H11 H 0.1212 0.1338 0.8093 0.037 Uiso 1 1 calc R U
H12 H 0.1789 0.1880 0.8973 0.037 Uiso 1 1 calc R U
C12 C -0.09995(18) 0.11470(16) 0.69842(15) 0.0321(5) Uani 1 1 d . .
H13 H -0.1560 0.1528 0.7034 0.048 Uiso 1 1 calc R U
H14 H -0.0473 0.1036 0.7545 0.048 Uiso 1 1 calc R U
H15 H -0.1262 0.0516 0.6718 0.048 Uiso 1 1 calc R U
C13 C -0.05303(15) 0.17162(14) 0.64391(12) 0.0202(4) Uani 1 1 d . .
H39 H 0.0021 0.1289 0.6395 0.024 Uiso 1 1 calc R U
C14 C -0.13479(16) 0.18002(15) 0.55451(13) 0.0251(5) Uani 1 1 d . .
H16 H -0.1521 0.1146 0.5299 0.038 Uiso 1 1 calc R U
H17 H -0.1083 0.2198 0.5199 0.038 Uiso 1 1 calc R U
H18 H -0.1962 0.2111 0.5567 0.038 Uiso 1 1 calc R U
C15 C 0.55679(15) 0.39352(15) 0.64637(13) 0.0249(5) Uani 1 1 d . .
H19 H 0.6072 0.3414 0.6702 0.037 Uiso 1 1 calc R U
H20 H 0.5129 0.3988 0.6786 0.037 Uiso 1 1 calc R U
H21 H 0.5923 0.4558 0.6490 0.037 Uiso 1 1 calc R U
C16 C 0.49098(14) 0.36940(14) 0.55435(12) 0.0179(4) Uani 1 1 d . .
H40 H 0.4497 0.4294 0.5304 0.021 Uiso 1 1 calc R U
C17 C 0.56009(16) 0.35413(15) 0.50458(13) 0.0245(4) Uani 1 1 d . .
H22 H 0.6081 0.4089 0.5153 0.037 Uiso 1 1 calc R U
H23 H 0.5178 0.3508 0.4443 0.037 Uiso 1 1 calc R U
H24 H 0.5984 0.2929 0.5224 0.037 Uiso 1 1 calc R U
C18 C 0.49062(17) 0.16144(16) 0.69600(13) 0.0314(5) Uani 1 1 d . .
H25 H 0.5100 0.0969 0.7221 0.047 Uiso 1 1 calc R U
H26 H 0.4347 0.1881 0.7099 0.047 Uiso 1 1 calc R U
H27 H 0.5496 0.2055 0.7172 0.047 Uiso 1 1 calc R U
C19 C 0.45562(15) 0.15178(14) 0.60061(13) 0.0215(4) Uani 1 1 d . .
H41 H 0.4007 0.1009 0.5832 0.026 Uiso 1 1 calc R U
C20 C 0.5432(2) 0.11034(17) 0.57815(17) 0.0410(6) Uani 1 1 d . .
H28 H 0.6022 0.1543 0.5994 0.061 Uiso 1 1 calc R U
H29 H 0.5204 0.1046 0.5169 0.061 Uiso 1 1 calc R U
H30 H 0.5626 0.0456 0.6038 0.061 Uiso 1 1 calc R U
C21 C 0.27721(18) 0.32116(18) 0.37243(13) 0.0353(6) Uani 1 1 d . .
H31 H 0.2528 0.3037 0.3127 0.053 Uiso 1 1 calc R U
H32 H 0.3220 0.3785 0.3830 0.053 Uiso 1 1 calc R U
H33 H 0.2186 0.3364 0.3875 0.053 Uiso 1 1 calc R U
C22 C 0.33661(16) 0.23556(15) 0.42546(13) 0.0219(4) Uani 1 1 d . .
H42 H 0.3948 0.2222 0.4075 0.026 Uiso 1 1 calc R U
C23 C 0.26962(17) 0.14298(17) 0.40494(14) 0.0335(5) Uani 1 1 d . .
H34 H 0.2110 0.1530 0.4212 0.050 Uiso 1 1 calc R U
H35 H 0.3101 0.0873 0.4361 0.050 Uiso 1 1 calc R U
H36 H 0.2451 0.1297 0.3444 0.050 Uiso 1 1 calc R U
C24 C 0.02109(15) 0.28562(14) 0.44231(12) 0.0177(4) Uani 1 1 d . .
H46 H 0.0436 0.3494 0.4631 0.021 Uiso 1 1 calc R U
C25 C -0.06270(16) 0.27621(15) 0.36786(12) 0.0232(4) Uani 1 1 d . .
H47 H -0.0982 0.3324 0.3386 0.028 Uiso 1 1 calc R U
C26 C -0.09410(16) 0.18315(16) 0.33661(13) 0.0265(5) Uani 1 1 d . .
H48 H -0.1516 0.1744 0.2855 0.032 Uiso 1 1 calc R U
C27 C -0.04055(16) 0.10362(15) 0.38087(13) 0.0245(5) Uani 1 1 d . .
H49 H -0.0600 0.0393 0.3601 0.029 Uiso 1 1 calc R U
C28 C 0.04146(15) 0.11824(14) 0.45557(12) 0.0194(4) Uani 1 1 d . .
H50 H 0.0775 0.0630 0.4862 0.023 Uiso 1 1 calc R U
Ga1 Ga 0.18690(2) 0.23920(2) 0.60091(2) 0.01189(7) Uani 1 1 d . .
Cl1 Cl 0.22509(4) 0.08873(3) 0.65215(3) 0.02067(11) Uani 1 1 d . .
Si1 Si 0.01102(4) 0.29141(4) 0.69203(3) 0.01305(11) Uani 1 1 d . .
Si2 Si 0.39504(4) 0.26704(4) 0.54151(3) 0.01348(11) Uani 1 1 d . .
N1 N 0.07209(11) 0.20812(11) 0.48645(9) 0.0142(3) Uani 1 1 d . .

loop_
_atom_site_aniso_label
_atom_site_aniso_U_11
_atom_site_aniso_U_22
_atom_site_aniso_U_33
_atom_site_aniso_U_23
_atom_site_aniso_U_13
_atom_site_aniso_U_12
C1 0.0115(8) 0.0181(9) 0.0092(8) 0.0021(7) 0.0038(7) 0.0009(7)
C2 0.0146(9) 0.0167(9) 0.0140(9) -0.0016(7) 0.0079(7) 0.0011(7)
C3 0.0168(9) 0.0134(9) 0.0170(9) -0.0024(7) 0.0079(8) -0.0011(7)
C4 0.0131(9) 0.0174(9) 0.0145(9) -0.0001(7) 0.0065(7) -0.0027(7)
C5 0.0131(9) 0.0153(9) 0.0095(8) 0.0006(7) 0.0046(7) -0.0016(7)
C6 0.0221(11) 0.0343(12) 0.0312(12) 0.0078(10) 0.0153(10) 0.0095(9)
C7 0.0147(9) 0.0162(9) 0.0189(9) 0.0014(7) 0.0079(8) 0.0034(7)
C8 0.0240(11) 0.0238(10) 0.0228(10) 0.0068(8) 0.0078(9) 0.0075(8)
C9 0.0345(13) 0.0335(12) 0.0147(10) 0.0009(9) 0.0065(9) 0.0003(10)
C10 0.0155(9) 0.0229(10) 0.0145(9) 0.0047(8) 0.0080(7) 0.0020(8)
C11 0.0215(10) 0.0329(12) 0.0208(10) 0.0090(9) 0.0098(9) 0.0097(9)
C12 0.0338(13) 0.0281(12) 0.0384(13) 0.0022(10) 0.0181(11) -0.0127(10)
C13 0.0186(10) 0.0189(10) 0.0257(10) 0.0020(8) 0.0112(8) -0.0010(8)
C14 0.0216(11) 0.0291(11) 0.0257(11) -0.0062(9) 0.0103(9) -0.0067(9)
C15 0.0169(10) 0.0297(11) 0.0298(11) -0.0103(9) 0.0108(9) -0.0082(8)
C16 0.0158(9) 0.0185(9) 0.0228(10) -0.0020(8) 0.0112(8) -0.0025(7)
C17 0.0246(11) 0.0231(11) 0.0338(12) -0.0026(9) 0.0201(9) -0.0049(9)
C18 0.0278(12) 0.0322(12) 0.0285(12) 0.0113(10) 0.0045(10) 0.0050(10)
C19 0.0222(10) 0.0175(10) 0.0291(11) 0.0023(8) 0.0147(9) 0.0022(8)
C20 0.0436(15) 0.0307(13) 0.0625(18) 0.0147(12) 0.0360(14) 0.0175(11)
C21 0.0342(13) 0.0506(15) 0.0170(10) 0.0022(10) 0.0053(9) 0.0020(11)
C22 0.0188(10) 0.0333(12) 0.0173(9) -0.0088(8) 0.0110(8) -0.0061(8)
C23 0.0295(12) 0.0446(14) 0.0318(12) -0.0213(10) 0.0177(10) -0.0163(11)
C24 0.0198(10) 0.0167(9) 0.0168(9) -0.0018(7) 0.0072(8) -0.0002(8)
C25 0.0242(11) 0.0285(11) 0.0155(9) 0.0021(8) 0.0062(8) 0.0029(9)
C26 0.0221(11) 0.0357(12) 0.0186(10) -0.0087(9) 0.0044(8) -0.0085(9)
C27 0.0266(11) 0.0227(10) 0.0252(11) -0.0098(9) 0.0111(9) -0.0092(9)
C28 0.0204(10) 0.0161(9) 0.0233(10) -0.0036(8) 0.0104(8) -0.0037(8)
Ga1 0.01175(10) 0.01204(11) 0.01301(11) 0.00035(7) 0.00597(8) -0.00053(7)
Cl1 0.0206(2) 0.0151(2) 0.0283(3) 0.00722(19) 0.0116(2) 0.00262(18)
Si1 0.0116(2) 0.0154(2) 0.0136(2) 0.00235(19) 0.0063(2) 0.00105(19)
Si2 0.0132(2) 0.0149(2) 0.0143(2) -0.00238(19) 0.0074(2) -0.00160(19)
N1 0.0135(8) 0.0150(8) 0.0152(8) -0.0018(6) 0.0067(6) -0.0026(6)

loop_
_atom_type_symbol
_atom_type_description
_atom_type_scat_dispersion_real
_atom_type_scat_dispersion_imag
_atom_type_scat_source
C C 0.0033 0.0016 'International Tables Vol C Tables 4.2.6.8 and 6.1.1.4'
H H 0.0000 0.0000 'International Tables Vol C Tables 4.2.6.8 and 6.1.1.4'
N N 0.0061 0.0033 'International Tables Vol C Tables 4.2.6.8 and 6.1.1.4'
Si Si 0.0817 0.0704 'International Tables Vol C Tables 4.2.6.8 and 6.1.1.4'
Cl Cl 0.1484 0.1585 'International Tables Vol C Tables 4.2.6.8 and 6.1.1.4'
Ga Ga 0.2307 1.6083 'International Tables Vol C Tables 4.2.6.8 and 6.1.1.4'

loop_
_geom_angle_atom_site_label_1
_geom_angle_atom_site_label_2
_geom_angle_atom_site_label_3
_geom_angle
C2 C1 Si1 117.42(13)
C2 C1 Ga1 112.53(13)
Si1 C1 Ga1 130.04(10)
C1 C2 C3 130.18(16)
C1 C2 H43 114.9
C3 C2 H43 114.9
C2 C3 C4 123.47(15)
C2 C3 H51 106.5
C4 C3 H51 106.5
C2 C3 H52 106.5
C4 C3 H52 106.5
H51 C3 H52 106.5
C5 C4 C3 131.19(16)
C5 C4 H45 114.4
C3 C4 H45 114.4
C4 C5 Si2 119.00(13)
C4 C5 Ga1 111.25(13)
Si2 C5 Ga1 129.73(10)
C7 C6 H1 109.5
C7 C6 H2 109.5
H1 C6 H2 109.5
C7 C6 H3 109.5
H1 C6 H3 109.5
H2 C6 H3 109.5
C8 C7 C6 110.85(16)
C8 C7 Si1 115.93(13)
C6 C7 Si1 112.36(13)
C8 C7 H37 105.6
C6 C7 H37 105.6
Si1 C7 H37 105.6
C7 C8 H4 109.5
C7 C8 H5 109.5
H4 C8 H5 109.5
C7 C8 H6 109.5
H4 C8 H6 109.5
H5 C8 H6 109.5
C10 C9 H7 109.5
C10 C9 H8 109.5
H7 C9 H8 109.5
C10 C9 H9 109.5
H7 C9 H9 109.5
H8 C9 H9 109.5
C9 C10 C11 110.11(17)
C9 C10 Si1 113.97(13)
C11 C10 Si1 111.21(13)
C9 C10 H38 107.1
C11 C10 H38 107.1
Si1 C10 H38 107.1
C10 C11 H10 109.5
C10 C11 H11 109.5
H10 C11 H11 109.5
C10 C11 H12 109.5
H10 C11 H12 109.5
H11 C11 H12 109.5
C13 C12 H13 109.5
C13 C12 H14 109.5
H13 C12 H14 109.5
C13 C12 H15 109.5
H13 C12 H15 109.5
H14 C12 H15 109.5
C14 C13 C12 108.10(17)
C14 C13 Si1 115.04(13)
C12 C13 Si1 114.35(14)
C14 C13 H39 106.2
C12 C13 H39 106.2
Si1 C13 H39 106.2
C13 C14 H16 109.5
C13 C14 H17 109.5
H16 C14 H17 109.5
C13 C14 H18 109.5
H16 C14 H18 109.5
H17 C14 H18 109.5
C16 C15 H19 109.5
C16 C15 H20 109.5
H19 C15 H20 109.5
C16 C15 H21 109.5
H19 C15 H21 109.5
H20 C15 H21 109.5
C15 C16 C17 109.78(16)
C15 C16 Si2 113.76(13)
C17 C16 Si2 114.32(13)
C15 C16 H40 106.1
C17 C16 H40 106.1
Si2 C16 H40 106.1
C16 C17 H22 109.5
C16 C17 H23 109.5
H22 C17 H23 109.5
C16 C17 H24 109.5
H22 C17 H24 109.5
H23 C17 H24 109.5
C19 C18 H25 109.5
C19 C18 H26 109.5
H25 C18 H26 109.5
C19 C18 H27 109.5
H25 C18 H27 109.5
H26 C18 H27 109.5
C18 C19 C20 109.82(19)
C18 C19 Si2 113.54(14)
C20 C19 Si2 114.48(14)
C18 C19 H41 106.1
C20 C19 H41 106.1
Si2 C19 H41 106.1
C19 C20 H28 109.5
C19 C20 H29 109.5
H28 C20 H29 109.5
C19 C20 H30 109.5
H28 C20 H30 109.5
H29 C20 H30 109.5
C22 C21 H31 109.5
C22 C21 H32 109.5
H31 C21 H32 109.5
C22 C21 H33 109.5
H31 C21 H33 109.5
H32 C21 H33 109.5
C21 C22 C23 110.09(19)
C21 C22 Si2 112.03(14)
C23 C22 Si2 114.28(14)
C21 C22 H42 106.6
C23 C22 H42 106.6
Si2 C22 H42 106.6
C22 C23 H34 109.5
C22 C23 H35 109.5
H34 C23 H35 109.5
C22 C23 H36 109.5
H34 C23 H36 109.5
H35 C23 H36 109.5
N1 C24 C25 122.51(18)
N1 C24 H46 118.7
C25 C24 H46 118.7
C24 C25 C26 118.69(19)
C24 C25 H47 120.7
C26 C25 H47 120.7
C27 C26 C25 118.88(19)
C27 C26 H48 120.6
C25 C26 H48 120.6
C26 C27 C28 119.40(18)
C26 C27 H49 120.3
C28 C27 H49 120.3
N1 C28 C27 122.08(19)
N1 C28 H50 119.0
C27 C28 H50 119.0
C1 Ga1 C5 111.17(7)
C1 Ga1 N1 101.81(7)
C5 Ga1 N1 108.74(6)
C1 Ga1 Cl1 116.42(5)
C5 Ga1 Cl1 116.70(5)
N1 Ga1 Cl1 99.88(4)
C1 Si1 C10 108.94(8)
C1 Si1 C7 108.16(8)
C10 Si1 C7 107.17(8)
C1 Si1 C13 110.42(8)
C10 Si1 C13 108.04(9)
C7 Si1 C13 113.97(9)
C5 Si2 C19 108.93(8)
C5 Si2 C22 111.59(8)
C19 Si2 C22 107.60(9)
C5 Si2 C16 108.48(8)
C19 Si2 C16 113.14(9)
C22 Si2 C16 107.12(9)
C24 N1 C28 118.42(17)
C24 N1 Ga1 115.77(12)
C28 N1 Ga1 125.70(13)

loop_
_geom_bond_atom_site_label_1
_geom_bond_atom_site_label_2
_geom_bond_distance
C1 C2 1.345(2)
C1 Si1 1.8840(18)
C1 Ga1 1.9574(18)
C2 C3 1.504(2)
C2 H43 0.9500
C3 C4 1.512(2)
C3 H51 0.9900
C3 H52 0.9900
C4 C5 1.350(2)
C4 H45 0.9500
C5 Si2 1.8848(18)
C5 Ga1 1.9649(17)
C6 C7 1.541(3)
C6 H1 0.9800
C6 H2 0.9800
C6 H3 0.9800
C7 C8 1.533(3)
C7 Si1 1.8997(19)
C7 H37 1.0000
C8 H4 0.9800
C8 H5 0.9800
C8 H6 0.9800
C9 C10 1.527(3)
C9 H7 0.9800
C9 H8 0.9800
C9 H9 0.9800
C10 C11 1.534(3)
C10 Si1 1.8932(19)
C10 H38 1.0000
C11 H10 0.9800
C11 H11 0.9800
C11 H12 0.9800
C12 C13 1.549(3)
C12 H13 0.9800
C12 H14 0.9800
C12 H15 0.9800
C13 C14 1.535(3)
C13 Si1 1.901(2)
C13 H39 1.0000
C14 H16 0.9800
C14 H17 0.9800
C14 H18 0.9800
C15 C16 1.535(3)
C15 H19 0.9800
C15 H20 0.9800
C15 H21 0.9800
C16 C17 1.539(2)
C16 Si2 1.9024(19)
C16 H40 1.0000
C17 H22 0.9800
C17 H23 0.9800
C17 H24 0.9800
C18 C19 1.528(3)
C18 H25 0.9800
C18 H26 0.9800
C18 H27 0.9800
C19 C20 1.539(3)
C19 Si2 1.8936(19)
C19 H41 1.0000
C20 H28 0.9800
C20 H29 0.9800
C20 H30 0.9800
C21 C22 1.524(3)
C21 H31 0.9800
C21 H32 0.9800
C21 H33 0.9800
C22 C23 1.539(3)
C22 Si2 1.896(2)
C22 H42 1.0000
C23 H34 0.9800
C23 H35 0.9800
C23 H36 0.9800
C24 N1 1.342(2)
C24 C25 1.379(3)
C24 H46 0.9500
C25 C26 1.386(3)
C25 H47 0.9500
C26 C27 1.377(3)
C26 H48 0.9500
C27 C28 1.378(3)
C27 H49 0.9500
C28 N1 1.343(2)
C28 H50 0.9500
Ga1 N1 2.0624(15)
Ga1 Cl1 2.2218(5)

loop_
_geom_torsion_atom_site_label_1
_geom_torsion_atom_site_label_2
_geom_torsion_atom_site_label_3
_geom_torsion_atom_site_label_4
_geom_torsion
Si1 C1 C2 C3 177.89(15)
Ga1 C1 C2 C3 -3.2(3)
C1 C2 C3 C4 0.3(3)
C2 C3 C4 C5 0.5(3)
C3 C4 C5 Si2 -176.49(15)
C3 C4 C5 Ga1 2.0(2)
N1 C24 C25 C26 -1.4(3)
C24 C25 C26 C27 -0.1(3)
C25 C26 C27 C28 1.1(3)
C26 C27 C28 N1 -0.9(3)
C2 C1 Si1 C10 -80.72(16)
Ga1 C1 Si1 C10 100.60(12)
C2 C1 Si1 C7 35.45(16)
Ga1 C1 Si1 C7 -143.23(11)
C2 C1 Si1 C13 160.79(14)
Ga1 C1 Si1 C13 -17.90(14)
C9 C10 Si1 C1 67.12(16)
C11 C10 Si1 C1 -58.06(16)
C9 C10 Si1 C7 -49.69(16)
C11 C10 Si1 C7 -174.86(14)
C9 C10 Si1 C13 -172.90(14)
C11 C10 Si1 C13 61.92(16)
C8 C7 Si1 C1 55.06(16)
C6 C7 Si1 C1 -176.05(14)
C8 C7 Si1 C10 172.37(14)
C6 C7 Si1 C10 -58.74(16)
C8 C7 Si1 C13 -68.15(17)
C6 C7 Si1 C13 60.74(16)
C4 C5 Si2 C19 131.39(15)
Ga1 C5 Si2 C19 -46.81(14)
C4 C5 Si2 C22 -109.95(15)
Ga1 C5 Si2 C22 71.84(13)
C4 C5 Si2 C16 7.83(17)
Ga1 C5 Si2 C16 -170.37(11)
C18 C19 Si2 C5 -49.40(17)
C20 C19 Si2 C5 -176.61(16)
C18 C19 Si2 C22 -170.53(15)
C20 C19 Si2 C22 62.26(19)
C18 C19 Si2 C16 71.33(17)
C20 C19 Si2 C16 -55.87(19)
C21 C22 Si2 C5 55.42(17)
C23 C22 Si2 C5 -70.67(17)
C21 C22 Si2 C19 174.87(15)
C23 C22 Si2 C19 48.78(18)
C21 C22 Si2 C16 -63.18(17)
C23 C22 Si2 C16 170.73(15)
C25 C24 N1 C28 1.6(3)
C25 C24 N1 Ga1 -174.83(15)
C27 C28 N1 C24 -0.5(3)
C27 C28 N1 Ga1 175.58(15)
